data_7010819
loop_
_publ_author_name
'Slawin, Alexandra M. Z.'
'Wainwright, Matthew'
'Woollins, J. Derek'

_publ_section_title
;
 The preparation and coordination chemistry of phosphorus(iii)
 derivatives of dialkyl ureas and thioureas
;
_journal_issue 19
_journal_name_full 'Journal of the Chemical Society, Dalton Transactions'
_journal_page_first 2724
_journal_paper_doi 10.1039/b104122n
_journal_year 2001
_chemical_formula_analytical 'C29 H30 Cl2 N2 O P2 Pt'
_chemical_formula_moiety 'C29 H30 Cl2 N2 O P2 Pt'
_chemical_formula_structural 'C29 H30 Cl2 N2 O P2 Pt'
_chemical_formula_sum 'C29 H30 Cl2 N2 O P2 Pt'
_chemical_formula_weight 750.48
_chemical_name_systematic
; 
? 
;
_space_group_IT_number 2
_symmetry_cell_setting triclinic
_symmetry_space_group_name_Hall '-P 1'
_symmetry_space_group_name_H-M 'P -1'
_atom_sites_solution_hydrogens geom
_atom_sites_solution_primary direct
_atom_sites_solution_secondary difmap
_audit_creation_method SHELXL
_cell_angle_alpha 78.4300(10)
_cell_angle_beta 80.0560(10)
_cell_angle_gamma 66.6640(10)
_cell_formula_units_Z 2
_cell_length_a 9.8640(4)
_cell_length_b 10.8209(4)
_cell_length_c 15.1644(6)
_cell_measurement_reflns_used 23
_cell_measurement_temperature 293(2)
_cell_measurement_theta_max 337
_cell_measurement_theta_min 23
_cell_volume 1448.16(10)
_computing_cell_refinement SMART/SAINT
_computing_data_collection SMART
_computing_data_reduction SAINT
_computing_molecular_graphics SHELXTL
_computing_publication_material SHELXTL
_computing_structure_refinement 'SHELXL-93 (Sheldrick, 1993)'
_computing_structure_solution 'SHELXS-86 (Sheldrick, 1990)'
_diffrn_ambient_temperature 293(2)
_diffrn_measurement_device SMART
_diffrn_measurement_method CCD
_diffrn_radiation_monochromator graphite
_diffrn_radiation_source 'fine-focus sealed tube'
_diffrn_radiation_type MoK\a
_diffrn_radiation_wavelength 0.71073
_diffrn_reflns_av_R_equivalents 0.0183
_diffrn_reflns_av_sigmaI/netI 0.0408
_diffrn_reflns_limit_h_max 12
_diffrn_reflns_limit_h_min -13
_diffrn_reflns_limit_k_max 14
_diffrn_reflns_limit_k_min -13
_diffrn_reflns_limit_l_max 20
_diffrn_reflns_limit_l_min -17
_diffrn_reflns_number 8990
_diffrn_reflns_theta_max 28.59
_diffrn_reflns_theta_min 1.38
_exptl_absorpt_coefficient_mu 5.165
_exptl_absorpt_correction_T_max 1.00000
_exptl_absorpt_correction_T_min 0.700399
_exptl_absorpt_correction_type sadabs
_exptl_crystal_colour clear
_exptl_crystal_density_diffrn 1.721
_exptl_crystal_description plate
_exptl_crystal_F_000 736
_exptl_crystal_size_max 0.08
_exptl_crystal_size_mid 0.1
_exptl_crystal_size_min 0.2
_refine_diff_density_max 1.971
_refine_diff_density_min -1.570
_refine_diff_density_rms 0.105
_refine_ls_extinction_coef 0.0012(2)
_refine_ls_extinction_expression Fc^*^=kFc[1+0.001xFc^2^\l^3^/sin(2\q)]^-1/4^
_refine_ls_extinction_method SHELXL
_refine_ls_goodness_of_fit_all 0.978
_refine_ls_goodness_of_fit_obs 1.024
_refine_ls_hydrogen_treatment riding
_refine_ls_matrix_type full
_refine_ls_number_parameters 335
_refine_ls_number_reflns 6454
_refine_ls_number_restraints 0
_refine_ls_restrained_S_all 1.182
_refine_ls_restrained_S_obs 1.024
_refine_ls_R_factor_all 0.0312
_refine_ls_R_factor_obs 0.0257
_refine_ls_shift/esd_max 0.004
_refine_ls_shift/esd_mean 0.000
_refine_ls_structure_factor_coef Fsqd
_refine_ls_weighting_scheme
;
calc w=1/[\s^2^(Fo^2^)+(0.0309P)^2^+0.0000P] where 
P=(Fo^2^+2Fc^2^)/3
;
_refine_ls_wR_factor_all 0.0724
_refine_ls_wR_factor_obs 0.0590
_reflns_number_observed 5727
_reflns_number_total 6504
_reflns_observed_criterion >2sigma(I)
_cod_data_source_file b104122n.txt
_cod_data_source_block 4
_cod_depositor_comments
;
The following automatic conversions were performed:
'_symmetry_cell_setting' value 'Triclinic' changed to 'triclinic'
according to '/home/saulius/struct/CIF-dictionaries/cif_core.dic'
dictionary named 'cif_core.dic' version 2.4.1 from 2010-06-29.

Automatic conversion script
Id: cif_fix_enum 1527 2010-12-29 10:47:43Z saulius 
;
_cod_original_sg_symbol_H-M P-1
_cod_database_code 7010819

loop_
_symmetry_equiv_pos_as_xyz
'x, y, z'
'-x, -y, -z'

loop_
_atom_site_aniso_label
_atom_site_aniso_U_11
_atom_site_aniso_U_22
_atom_site_aniso_U_33
_atom_site_aniso_U_23
_atom_site_aniso_U_13
_atom_site_aniso_U_12
Pt1 0.02674(7) 0.02219(7) 0.02940(8) -0.00446(4) -0.00097(5) -0.01050(5)
Cl1 0.0474(5) 0.0237(4) 0.0643(6) -0.0088(4) 0.0057(5) -0.0091(4)
P1 0.0258(4) 0.0267(4) 0.0269(4) -0.0035(3) 0.0003(3) -0.0103(3)
C1 0.030(2) 0.035(2) 0.031(2) -0.0047(14) -0.0006(14) -0.0099(15)
N1 0.037(2) 0.032(2) 0.0283(15) -0.0006(12) 0.0015(12) -0.0134(13)
Cl2 0.0371(5) 0.0438(5) 0.0578(6) -0.0064(4) -0.0022(4) -0.0244(4)
C2 0.039(2) 0.049(2) 0.038(2) -0.014(2) 0.003(2) -0.016(2)
N2 0.033(2) 0.0235(14) 0.042(2) -0.0061(12) 0.0022(13) -0.0110(12)
P2 0.0277(4) 0.0238(4) 0.0319(4) -0.0064(3) 0.0016(3) -0.0095(3)
C3 0.053(3) 0.059(3) 0.055(3) -0.033(2) 0.011(2) -0.016(2)
C4 0.042(2) 0.074(3) 0.060(3) -0.028(3) 0.013(2) -0.006(2)
C5 0.032(2) 0.085(4) 0.054(3) -0.028(3) 0.003(2) -0.009(2)
C6 0.033(2) 0.059(3) 0.046(2) -0.021(2) 0.001(2) -0.016(2)
C7 0.027(2) 0.040(2) 0.031(2) -0.0066(14) -0.0006(13) -0.0143(15)
C8 0.044(2) 0.041(2) 0.037(2) -0.002(2) -0.005(2) -0.018(2)
C9 0.057(3) 0.071(3) 0.038(2) 0.002(2) -0.012(2) -0.025(2)
C10 0.056(3) 0.090(4) 0.042(2) -0.021(2) -0.006(2) -0.039(3)
C11 0.059(3) 0.070(3) 0.060(3) -0.025(2) 0.000(2) -0.040(3)
C12 0.047(2) 0.053(2) 0.042(2) -0.010(2) 0.000(2) -0.030(2)
C13 0.041(2) 0.032(2) 0.040(2) 0.001(2) 0.000(2) -0.015(2)
O13 0.075(2) 0.038(2) 0.058(2) 0.0140(14) 0.008(2) -0.010(2)
C14 0.031(2) 0.032(2) 0.039(2) -0.0027(15) -0.0026(15) -0.0106(15)
C15 0.042(2) 0.056(3) 0.050(2) -0.019(2) -0.009(2) 0.001(2)
C16 0.057(3) 0.093(4) 0.057(3) -0.017(3) -0.023(2) -0.006(3)
C17 0.047(3) 0.059(3) 0.070(3) 0.008(2) -0.021(2) -0.008(2)
C18 0.035(2) 0.033(2) 0.087(4) -0.003(2) -0.006(2) 0.000(2)
C19 0.035(2) 0.033(2) 0.064(3) -0.013(2) 0.001(2) -0.008(2)
C20 0.036(2) 0.029(2) 0.032(2) -0.0073(14) 0.0042(14) -0.0087(15)
C21 0.038(2) 0.045(2) 0.044(2) -0.016(2) 0.002(2) -0.015(2)
C22 0.051(3) 0.056(3) 0.046(2) -0.020(2) -0.006(2) -0.008(2)
C23 0.067(3) 0.050(3) 0.038(2) -0.014(2) 0.005(2) -0.005(2)
C24 0.060(3) 0.057(3) 0.046(2) -0.013(2) 0.020(2) -0.025(2)
C25 0.049(2) 0.047(2) 0.041(2) -0.013(2) 0.007(2) -0.023(2)
C26 0.057(3) 0.052(3) 0.032(2) 0.004(2) 0.012(2) -0.014(2)
C27 0.048(2) 0.022(2) 0.067(3) -0.009(2) 0.001(2) -0.010(2)
C28 0.131(6) 0.081(4) 0.038(3) -0.005(3) -0.026(3) -0.015(4)
C29 0.075(3) 0.040(2) 0.111(5) -0.027(3) 0.005(3) -0.031(2)

loop_
_atom_site_label
_atom_site_type_symbol
_atom_site_fract_x
_atom_site_fract_y
_atom_site_fract_z
_atom_site_U_iso_or_equiv
_atom_site_thermal_displace_type
_atom_site_occupancy
_atom_site_calc_flag
_atom_site_refinement_flags
_atom_site_disorder_group
Pt1 Pt 0.142593(14) 0.438084(12) 0.232692(8) 0.02583(5) Uani 1 d . .
Cl1 Cl 0.00360(12) 0.67193(9) 0.22441(8) 0.0476(2) Uani 1 d . .
P1 P -0.05027(9) 0.37554(9) 0.27277(6) 0.0268(2) Uani 1 d . .
C1 C -0.2222(4) 0.4924(4) 0.3231(2) 0.0333(7) Uani 1 d . .
N1 N -0.0092(3) 0.2320(3) 0.3532(2) 0.0334(6) Uani 1 d . .
Cl2 Cl 0.35710(10) 0.49098(10) 0.18893(7) 0.0438(2) Uani 1 d . .
C2 C -0.2204(4) 0.5797(4) 0.3779(3) 0.0418(9) Uani 1 d . .
H2A H -0.1304(4) 0.5806(4) 0.3880(3) 0.050 Uiso 1 calc R .
N2 N 0.2001(3) 0.1096(3) 0.2565(2) 0.0333(6) Uani 1 d . .
P2 P 0.28436(10) 0.22435(8) 0.21669(6) 0.0281(2) Uani 1 d . .
C3 C -0.3527(5) 0.6660(5) 0.4180(3) 0.0556(11) Uani 1 d . .
H3A H -0.3516(5) 0.7256(5) 0.4541(3) 0.067 Uiso 1 calc R .
C4 C -0.4862(5) 0.6626(6) 0.4037(3) 0.0632(13) Uani 1 d . .
H4A H -0.5748(5) 0.7193(6) 0.4311(3) 0.076 Uiso 1 calc R .
C5 C -0.4888(5) 0.5763(6) 0.3494(3) 0.0599(13) Uani 1 d . .
H5A H -0.5790(5) 0.5752(6) 0.3399(3) 0.072 Uiso 1 calc R .
C6 C -0.3579(4) 0.4913(5) 0.3090(3) 0.0453(9) Uani 1 d . .
H6A H -0.3600(4) 0.4330(5) 0.2723(3) 0.054 Uiso 1 calc R .
C7 C -0.1030(4) 0.3343(4) 0.1772(2) 0.0320(7) Uani 1 d . .
C8 C -0.1158(4) 0.4278(4) 0.0982(2) 0.0409(8) Uani 1 d . .
H8A H -0.0988(4) 0.5068(4) 0.0970(2) 0.049 Uiso 1 calc R .
C9 C -0.1538(5) 0.4034(5) 0.0215(3) 0.0556(11) Uani 1 d . .
H9A H -0.1642(5) 0.4667(5) -0.0309(3) 0.067 Uiso 1 calc R .
C10 C -0.1760(5) 0.2852(6) 0.0229(3) 0.0573(12) Uani 1 d . .
H10A H -0.1985(5) 0.2679(6) -0.0293(3) 0.069 Uiso 1 calc R .
C11 C -0.1652(5) 0.1927(5) 0.1005(3) 0.0564(12) Uani 1 d . .
H11A H -0.1814(5) 0.1136(5) 0.1007(3) 0.068 Uiso 1 calc R .
C12 C -0.1298(5) 0.2170(4) 0.1794(3) 0.0438(9) Uani 1 d . .
H12A H -0.1243(5) 0.1555(4) 0.2325(3) 0.053 Uiso 1 calc R .
C13 C 0.1140(4) 0.1145(4) 0.3412(3) 0.0388(8) Uani 1 d . .
O13 O 0.1418(4) 0.0159(3) 0.4001(2) 0.0654(9) Uani 1 d . .
C14 C 0.4565(4) 0.1513(4) 0.2702(2) 0.0352(8) Uani 1 d . .
C15 C 0.4592(5) 0.1961(5) 0.3493(3) 0.0535(11) Uani 1 d . .
H15A H 0.3790(5) 0.2690(5) 0.3698(3) 0.064 Uiso 1 calc R .
C16 C 0.5817(6) 0.1317(6) 0.3975(4) 0.073(2) Uani 1 d . .
H16A H 0.5827(6) 0.1606(6) 0.4511(4) 0.087 Uiso 1 calc R .
C17 C 0.7018(5) 0.0256(5) 0.3669(4) 0.0629(13) Uani 1 d . .
H17A H 0.7840(5) -0.0165(5) 0.3995(4) 0.075 Uiso 1 calc R .
C18 C 0.7010(5) -0.0178(4) 0.2895(4) 0.0567(12) Uani 1 d . .
H18A H 0.7826(5) -0.0902(4) 0.2695(4) 0.068 Uiso 1 calc R .
C19 C 0.5794(4) 0.0443(4) 0.2391(3) 0.0453(10) Uani 1 d . .
H19A H 0.5804(4) 0.0147(4) 0.1854(3) 0.054 Uiso 1 calc R .
C20 C 0.3302(4) 0.2121(4) 0.0968(2) 0.0341(7) Uani 1 d . .
C21 C 0.2389(4) 0.1835(4) 0.0495(3) 0.0418(9) Uani 1 d . .
H21A H 0.1612(4) 0.1592(4) 0.0807(3) 0.050 Uiso 1 calc R .
C22 C 0.2641(5) 0.1912(5) -0.0436(3) 0.0528(11) Uani 1 d . .
H22A H 0.2043(5) 0.1705(5) -0.0748(3) 0.063 Uiso 1 calc R .
C23 C 0.3779(6) 0.2296(5) -0.0907(3) 0.0572(12) Uani 1 d . .
H23A H 0.3931(6) 0.2366(5) -0.1535(3) 0.069 Uiso 1 calc R .
C24 C 0.4687(5) 0.2576(5) -0.0445(3) 0.0562(12) Uani 1 d . .
H24A H 0.5458(5) 0.2824(5) -0.0763(3) 0.067 Uiso 1 calc R .
C25 C 0.4459(5) 0.2491(4) 0.0494(3) 0.0446(9) Uani 1 d . .
H25A H 0.5076(5) 0.2679(4) 0.0802(3) 0.054 Uiso 1 calc R .
C26 C -0.0863(5) 0.2360(5) 0.4466(3) 0.0529(11) Uani 1 d . .
H26A H -0.0870(5) 0.1464(5) 0.4716(3) 0.063 Uiso 1 calc R .
H26B H -0.1886(5) 0.2988(5) 0.4440(3) 0.063 Uiso 1 calc R .
C27 C 0.2892(5) -0.0332(4) 0.2383(3) 0.0470(10) Uani 1 d . .
H27A H 0.3459(5) -0.0841(4) 0.2890(3) 0.056 Uiso 1 calc R .
H27B H 0.3588(5) -0.0316(4) 0.1848(3) 0.056 Uiso 1 calc R .
C28 C -0.0144(8) 0.2790(7) 0.5084(3) 0.090(2) Uani 1 d . .
H28A H -0.0682(8) 0.2797(7) 0.5675(3) 0.134 Uiso 1 calc R .
H28B H -0.0154(8) 0.3685(7) 0.4847(3) 0.134 Uiso 1 calc R .
H28C H 0.0863(8) 0.2162(7) 0.5123(3) 0.134 Uiso 1 calc R .
C29 C 0.1914(6) -0.1045(5) 0.2242(4) 0.072(2) Uani 1 d . .
H29A H 0.2522(6) -0.1953(5) 0.2128(4) 0.108 Uiso 1 calc R .
H29B H 0.1365(6) -0.0553(5) 0.1734(4) 0.108 Uiso 1 calc R .
H29C H 0.1237(6) -0.1078(5) 0.2775(4) 0.108 Uiso 1 calc R .

loop_
_atom_type_symbol
_atom_type_description
_atom_type_scat_dispersion_real
_atom_type_scat_dispersion_imag
_atom_type_scat_source
C C 0.0033 0.0016 'International Tables Vol C Tables 4.2.6.8 and 6.1.1.4'
H H 0.0000 0.0000 'International Tables Vol C Tables 4.2.6.8 and 6.1.1.4'
N N 0.0061 0.0033 'International Tables Vol C Tables 4.2.6.8 and 6.1.1.4'
O O 0.0106 0.0060 'International Tables Vol C Tables 4.2.6.8 and 6.1.1.4'
P P 0.1023 0.0942 'International Tables Vol C Tables 4.2.6.8 and 6.1.1.4'
Cl Cl 0.1484 0.1585 'International Tables Vol C Tables 4.2.6.8 and 6.1.1.4'
Pt Pt -1.7033 8.3905 'International Tables Vol C Tables 4.2.6.8 and 6.1.1.4'

loop_
_geom_angle_atom_site_label_1
_geom_angle_atom_site_label_2
_geom_angle_atom_site_label_3
_geom_angle
_geom_angle_site_symmetry_1
_geom_angle_site_symmetry_3
_geom_angle_publ_flag
P1 Pt1 P2 88.80(3) . . ?
P1 Pt1 Cl1 95.50(3) . . ?
P2 Pt1 Cl1 170.68(3) . . ?
P1 Pt1 Cl2 176.54(3) . . ?
P2 Pt1 Cl2 87.74(3) . . ?
Cl1 Pt1 Cl2 87.92(4) . . ?
N1 P1 C7 106.9(2) . . ?
N1 P1 C1 103.0(2) . . ?
C7 P1 C1 104.6(2) . . ?
N1 P1 Pt1 111.02(11) . . ?
C7 P1 Pt1 111.24(11) . . ?
C1 P1 Pt1 119.12(12) . . ?
C2 C1 C6 119.4(4) . . ?
C2 C1 P1 120.8(3) . . ?
C6 C1 P1 119.7(3) . . ?
C13 N1 C26 115.1(3) . . ?
C13 N1 P1 122.5(2) . . ?
C26 N1 P1 121.4(3) . . ?
C1 C2 C3 120.2(4) . . ?
C13 N2 C27 112.5(3) . . ?
C13 N2 P2 120.6(2) . . ?
C27 N2 P2 115.6(2) . . ?
N2 P2 C20 103.8(2) . . ?
N2 P2 C14 103.9(2) . . ?
C20 P2 C14 108.2(2) . . ?
N2 P2 Pt1 114.86(11) . . ?
C20 P2 Pt1 108.62(12) . . ?
C14 P2 Pt1 116.48(12) . . ?
C4 C3 C2 119.5(4) . . ?
C5 C4 C3 120.6(4) . . ?
C4 C5 C6 120.0(4) . . ?
C5 C6 C1 120.2(4) . . ?
C12 C7 C8 120.1(3) . . ?
C12 C7 P1 123.7(3) . . ?
C8 C7 P1 116.3(3) . . ?
C9 C8 C7 120.1(4) . . ?
C10 C9 C8 119.9(4) . . ?
C11 C10 C9 120.7(4) . . ?
C10 C11 C12 120.2(4) . . ?
C7 C12 C11 119.0(4) . . ?
O13 C13 N1 121.0(4) . . ?
O13 C13 N2 121.1(4) . . ?
N1 C13 N2 117.8(3) . . ?
C15 C14 C19 119.3(4) . . ?
C15 C14 P2 118.2(3) . . ?
C19 C14 P2 122.2(3) . . ?
C16 C15 C14 119.8(4) . . ?
C17 C16 C15 120.6(5) . . ?
C18 C17 C16 120.1(4) . . ?
C17 C18 C19 121.0(4) . . ?
C14 C19 C18 119.2(4) . . ?
C25 C20 C21 119.6(3) . . ?
C25 C20 P2 119.4(3) . . ?
C21 C20 P2 120.5(3) . . ?
C22 C21 C20 120.0(4) . . ?
C21 C22 C23 120.3(4) . . ?
C24 C23 C22 120.0(4) . . ?
C23 C24 C25 120.5(4) . . ?
C24 C25 C20 119.6(4) . . ?
N1 C26 C28 112.9(4) . . ?
N2 C27 C29 111.9(4) . . ?

loop_
_geom_bond_atom_site_label_1
_geom_bond_atom_site_label_2
_geom_bond_distance
_geom_bond_site_symmetry_2
_geom_bond_publ_flag
Pt1 P1 2.2141(8) . ?
Pt1 P2 2.2157(8) . ?
Pt1 Cl1 2.3414(9) . ?
Pt1 Cl2 2.3595(9) . ?
P1 N1 1.725(3) . ?
P1 C7 1.809(3) . ?
P1 C1 1.817(4) . ?
C1 C2 1.384(5) . ?
C1 C6 1.397(5) . ?
N1 C13 1.385(5) . ?
N1 C26 1.488(5) . ?
C2 C3 1.390(6) . ?
N2 C13 1.411(5) . ?
N2 C27 1.500(5) . ?
N2 P2 1.714(3) . ?
P2 C20 1.815(4) . ?
P2 C14 1.822(4) . ?
C3 C4 1.387(7) . ?
C4 C5 1.373(7) . ?
C5 C6 1.379(6) . ?
C7 C12 1.388(5) . ?
C7 C8 1.393(5) . ?
C8 C9 1.385(6) . ?
C9 C10 1.375(7) . ?
C10 C11 1.374(7) . ?
C11 C12 1.403(6) . ?
C13 O13 1.217(5) . ?
C14 C15 1.389(6) . ?
C14 C19 1.393(5) . ?
C15 C16 1.384(6) . ?
C16 C17 1.372(7) . ?
C17 C18 1.352(7) . ?
C18 C19 1.395(6) . ?
C20 C25 1.394(5) . ?
C20 C21 1.399(5) . ?
C21 C22 1.383(6) . ?
C22 C23 1.385(7) . ?
C23 C24 1.379(7) . ?
C24 C25 1.393(6) . ?
C26 C28 1.504(7) . ?
C27 C29 1.515(6) . ?

loop_
_geom_torsion_atom_site_label_1
_geom_torsion_atom_site_label_2
_geom_torsion_atom_site_label_3
_geom_torsion_atom_site_label_4
_geom_torsion
_geom_torsion_site_symmetry_1
_geom_torsion_site_symmetry_2
_geom_torsion_site_symmetry_3
_geom_torsion_site_symmetry_4
_geom_torsion_publ_flag
P2 Pt1 P1 N1 47.93(11) . . . . ?
Cl1 Pt1 P1 N1 -140.35(11) . . . . ?
Cl2 Pt1 P1 N1 48.3(6) . . . . ?
P2 Pt1 P1 C7 -70.92(13) . . . . ?
Cl1 Pt1 P1 C7 100.79(13) . . . . ?
Cl2 Pt1 P1 C7 -70.6(6) . . . . ?
P2 Pt1 P1 C1 167.30(13) . . . . ?
Cl1 Pt1 P1 C1 -20.98(14) . . . . ?
Cl2 Pt1 P1 C1 167.6(5) . . . . ?
N1 P1 C1 C2 89.9(3) . . . . ?
C7 P1 C1 C2 -158.5(3) . . . . ?
Pt1 P1 C1 C2 -33.5(3) . . . . ?
N1 P1 C1 C6 -87.9(3) . . . . ?
C7 P1 C1 C6 23.7(4) . . . . ?
Pt1 P1 C1 C6 148.7(3) . . . . ?
C7 P1 N1 C13 68.7(3) . . . . ?
C1 P1 N1 C13 178.7(3) . . . . ?
Pt1 P1 N1 C13 -52.7(3) . . . . ?
C7 P1 N1 C26 -123.7(3) . . . . ?
C1 P1 N1 C26 -13.8(3) . . . . ?
Pt1 P1 N1 C26 114.8(3) . . . . ?
C6 C1 C2 C3 -0.4(6) . . . . ?
P1 C1 C2 C3 -178.3(3) . . . . ?
C13 N2 P2 C20 -163.2(3) . . . . ?
C27 N2 P2 C20 55.9(3) . . . . ?
C13 N2 P2 C14 83.7(3) . . . . ?
C27 N2 P2 C14 -57.2(3) . . . . ?
C13 N2 P2 Pt1 -44.7(3) . . . . ?
C27 N2 P2 Pt1 174.4(2) . . . . ?
P1 Pt1 P2 N2 -9.72(12) . . . . ?
Cl1 Pt1 P2 N2 -127.4(2) . . . . ?
Cl2 Pt1 P2 N2 170.30(12) . . . . ?
P1 Pt1 P2 C20 106.00(13) . . . . ?
Cl1 Pt1 P2 C20 -11.7(3) . . . . ?
Cl2 Pt1 P2 C20 -73.98(13) . . . . ?
P1 Pt1 P2 C14 -131.52(13) . . . . ?
Cl1 Pt1 P2 C14 110.8(2) . . . . ?
Cl2 Pt1 P2 C14 48.50(13) . . . . ?
C1 C2 C3 C4 0.9(7) . . . . ?
C2 C3 C4 C5 -0.9(8) . . . . ?
C3 C4 C5 C6 0.4(8) . . . . ?
C4 C5 C6 C1 0.0(8) . . . . ?
C2 C1 C6 C5 -0.1(6) . . . . ?
P1 C1 C6 C5 177.8(4) . . . . ?
N1 P1 C7 C12 10.6(4) . . . . ?
C1 P1 C7 C12 -98.2(3) . . . . ?
Pt1 P1 C7 C12 131.9(3) . . . . ?
N1 P1 C7 C8 -169.1(3) . . . . ?
C1 P1 C7 C8 82.0(3) . . . . ?
Pt1 P1 C7 C8 -47.8(3) . . . . ?
C12 C7 C8 C9 -0.6(6) . . . . ?
P1 C7 C8 C9 179.1(3) . . . . ?
C7 C8 C9 C10 -1.3(7) . . . . ?
C8 C9 C10 C11 1.9(7) . . . . ?
C9 C10 C11 C12 -0.6(8) . . . . ?
C8 C7 C12 C11 1.9(6) . . . . ?
P1 C7 C12 C11 -177.9(3) . . . . ?
C10 C11 C12 C7 -1.3(7) . . . . ?
C26 N1 C13 O13 10.1(6) . . . . ?
P1 N1 C13 O13 178.3(3) . . . . ?
C26 N1 C13 N2 -174.2(3) . . . . ?
P1 N1 C13 N2 -5.9(5) . . . . ?
C27 N2 C13 O13 18.3(5) . . . . ?
P2 N2 C13 O13 -123.6(4) . . . . ?
C27 N2 C13 N1 -157.4(3) . . . . ?
P2 N2 C13 N1 60.6(4) . . . . ?
N2 P2 C14 C15 -96.0(3) . . . . ?
C20 P2 C14 C15 154.1(3) . . . . ?
Pt1 P2 C14 C15 31.4(4) . . . . ?
N2 P2 C14 C19 78.0(3) . . . . ?
C20 P2 C14 C19 -31.9(4) . . . . ?
Pt1 P2 C14 C19 -154.6(3) . . . . ?
C19 C14 C15 C16 -1.8(7) . . . . ?
P2 C14 C15 C16 172.4(4) . . . . ?
C14 C15 C16 C17 1.2(9) . . . . ?
C15 C16 C17 C18 -0.5(9) . . . . ?
C16 C17 C18 C19 0.4(8) . . . . ?
C15 C14 C19 C18 1.7(6) . . . . ?
P2 C14 C19 C18 -172.2(3) . . . . ?
C17 C18 C19 C14 -1.0(7) . . . . ?
N2 P2 C20 C25 -155.7(3) . . . . ?
C14 P2 C20 C25 -45.7(3) . . . . ?
Pt1 P2 C20 C25 81.7(3) . . . . ?
N2 P2 C20 C21 32.8(3) . . . . ?
C14 P2 C20 C21 142.8(3) . . . . ?
Pt1 P2 C20 C21 -89.9(3) . . . . ?
C25 C20 C21 C22 0.3(6) . . . . ?
P2 C20 C21 C22 171.9(3) . . . . ?
C20 C21 C22 C23 -1.2(6) . . . . ?
C21 C22 C23 C24 1.4(7) . . . . ?
C22 C23 C24 C25 -0.7(7) . . . . ?
C23 C24 C25 C20 -0.1(7) . . . . ?
C21 C20 C25 C24 0.3(6) . . . . ?
P2 C20 C25 C24 -171.3(3) . . . . ?
C13 N1 C26 C28 82.4(5) . . . . ?
P1 N1 C26 C28 -86.0(4) . . . . ?
C13 N2 C27 C29 68.8(5) . . . . ?
P2 N2 C27 C29 -147.3(3) . . . . ?
